data_4084610
loop_
_publ_author_name
'Korb, Marcus'
'Lang, Heinrich'

_publ_section_title
;
 Planar Chirality from the Chiral Pool: Diastereoselective Anionic
 Phospho-Fries Rearrangements at Ferrocene
;
_journal_issue 22
_journal_name_full Organometallics
_journal_page_first 6643
_journal_paper_doi 10.1021/om500953c
_journal_volume 33
_journal_year 2014
_chemical_formula_moiety 'C27 H31 Fe2 O4 P'
_chemical_formula_sum 'C27 H31 Fe2 O4 P'
_chemical_formula_weight 562.19
_chemical_name_systematic
;
 ?
;
_space_group_crystal_system monoclinic
_space_group_IT_number 14
_space_group_name_Hall '-P 2ybc'
_space_group_name_H-M_alt 'P 1 21/c 1'
_symmetry_space_group_name_Hall '-P 2ybc'
_symmetry_space_group_name_H-M 'P 1 21/c 1'
_atom_sites_solution_hydrogens geom
_audit_creation_method SHELXL-2013
_cell_angle_alpha 90
_cell_angle_beta 97.814(5)
_cell_angle_gamma 90
_cell_formula_units_Z 4
_cell_length_a 13.9652(7)
_cell_length_b 8.1909(5)
_cell_length_c 21.2807(12)
_cell_measurement_reflns_used 3031
_cell_measurement_temperature 109.95(10)
_cell_measurement_theta_max 27.1040
_cell_measurement_theta_min 3.8530
_cell_volume 2411.6(2)
_computing_cell_refinement
;
CrysAlisPro, Agilent Technologies,
Version 1.171.36.28 (release 01-02-2013 CrysAlis171 .NET)
(compiled Feb  1 2013,16:14:44)
;
_computing_data_collection
;
CrysAlisPro, Agilent Technologies,
Version 1.171.36.28 (release 01-02-2013 CrysAlis171 .NET)
(compiled Feb  1 2013,16:14:44)
;
_computing_data_reduction
;
CrysAlisPro, Agilent Technologies,
Version 1.171.36.28 (release 01-02-2013 CrysAlis171 .NET)
(compiled Feb  1 2013,16:14:44)
;
_computing_structure_refinement 'SHELXL-2013 (Sheldrick, 2013)'
_computing_structure_solution 'SHELXS-2013 (Sheldrick, 2013)'
_diffrn_ambient_temperature 109.95(10)
_diffrn_measured_fraction_theta_full 0.996
_diffrn_measured_fraction_theta_max 0.996
_diffrn_measurement_device_type 'oxford gemini s'
_diffrn_measurement_method '\w scans'
_diffrn_radiation_type MoK\a
_diffrn_radiation_wavelength 0.71073
_diffrn_reflns_av_R_equivalents 0.0399
_diffrn_reflns_av_unetI/netI 0.0471
_diffrn_reflns_Laue_measured_fraction_full 0.996
_diffrn_reflns_Laue_measured_fraction_max 0.996
_diffrn_reflns_limit_h_max 16
_diffrn_reflns_limit_h_min -16
_diffrn_reflns_limit_k_max 9
_diffrn_reflns_limit_k_min -9
_diffrn_reflns_limit_l_max 25
_diffrn_reflns_limit_l_min -25
_diffrn_reflns_number 11049
_diffrn_reflns_point_group_measured_fraction_full 0.996
_diffrn_reflns_point_group_measured_fraction_max 0.996
_diffrn_reflns_theta_full 25.000
_diffrn_reflns_theta_max 24.998
_diffrn_reflns_theta_min 2.945
_diffrn_standards_decay_% 0
_diffrn_standards_interval_count 50
_diffrn_standards_interval_time 10
_diffrn_standards_number 2
_exptl_absorpt_coefficient_mu 1.302
_exptl_absorpt_correction_T_max 1.00000
_exptl_absorpt_correction_T_min 0.73791
_exptl_absorpt_correction_type multi-scan
_exptl_absorpt_process_details
;
CrysAlisPro, Agilent Technologies,
Version 1.171.36.28 (release 01-02-2013 CrysAlis171 .NET)
(compiled Feb  1 2013,16:14:44)
Empirical absorption correction using spherical harmonics,
 implemented in SCALE3 ABSPACK scaling algorithm.
;
_exptl_crystal_colour orange
_exptl_crystal_density_diffrn 1.548
_exptl_crystal_description needle
_exptl_crystal_F_000 1168
_exptl_crystal_size_max 0.4
_exptl_crystal_size_mid 0.1
_exptl_crystal_size_min 0.02
_refine_diff_density_max 0.804
_refine_diff_density_min -0.499
_refine_diff_density_rms 0.083
_refine_ls_extinction_method none
_refine_ls_goodness_of_fit_ref 1.031
_refine_ls_hydrogen_treatment constr
_refine_ls_matrix_type full
_refine_ls_number_parameters 308
_refine_ls_number_reflns 4244
_refine_ls_number_restraints 0
_refine_ls_restrained_S_all 1.031
_refine_ls_R_factor_all 0.0570
_refine_ls_R_factor_gt 0.0404
_refine_ls_shift/su_max 0.001
_refine_ls_shift/su_mean 0.000
_refine_ls_structure_factor_coef Fsqd
_refine_ls_weighting_details 'w=1/[\s^2^(Fo^2^)+(0.0537P)^2^] where P=(Fo^2^+2Fc^2^)/3'
_refine_ls_weighting_scheme calc
_refine_ls_wR_factor_gt 0.0913
_refine_ls_wR_factor_ref 0.0985
_reflns_Friedel_coverage 0.000
_reflns_number_gt 3409
_reflns_number_total 4244
_reflns_threshold_expression 'I > 2\s(I)'
_cod_data_source_file om500953c_si_002.cif
_cod_data_source_block MK-373-2-F1
_cod_depositor_comments 'Adding full bibliography for 4084604--4084613.cif.'
_cod_database_code 4084610
_shelx_space_group_comment
;
The symmetry employed for this shelxl refinement is uniquely defined
by the following loop, which should always be used as a source of
symmetry information in preference to the above space-group names.
They are only intended as comments.
;
_shelxl_version_number 2013-4

loop_
_space_group_symop_operation_xyz
'x, y, z'
'-x, y+1/2, -z+1/2'
'-x, -y, -z'
'x, -y-1/2, z-1/2'

loop_
_atom_site_label
_atom_site_type_symbol
_atom_site_fract_x
_atom_site_fract_y
_atom_site_fract_z
_atom_site_U_iso_or_equiv
_atom_site_adp_type
_atom_site_occupancy
_atom_site_site_symmetry_order
_atom_site_calc_flag
_atom_site_refinement_flags_posn
_atom_site_refinement_flags_adp
C1 C 0.5418(2) 0.0390(4) 0.33026(14) 0.0186(7) Uani 1 1 d . .
C2 C 0.4994(2) 0.1399(4) 0.37277(14) 0.0203(7) Uani 1 1 d . .
H2 H 0.5244 0.1621 0.4147 0.024 Uiso 1 1 calc R U
C3 C 0.4111(2) 0.2016(4) 0.33937(14) 0.0248(7) Uani 1 1 d . .
H3 H 0.3681 0.2715 0.3557 0.030 Uiso 1 1 calc R U
C4 C 0.4006(2) 0.1368(4) 0.27665(15) 0.0246(7) Uani 1 1 d . .
H4 H 0.3499 0.1585 0.2447 0.029 Uiso 1 1 calc R U
C5 C 0.4811(2) 0.0332(4) 0.27129(14) 0.0204(7) Uani 1 1 d . .
H5 H 0.4917 -0.0268 0.2358 0.024 Uiso 1 1 calc R U
C6 C 0.4214(2) -0.2891(4) 0.36667(15) 0.0249(7) Uani 1 1 d . .
H6 H 0.4774 -0.3513 0.3687 0.030 Uiso 1 1 calc R U
C7 C 0.3917(2) -0.1974(4) 0.41681(14) 0.0250(7) Uani 1 1 d . .
H7 H 0.4252 -0.1880 0.4575 0.030 Uiso 1 1 calc R U
C8 C 0.3028(2) -0.1227(4) 0.39472(15) 0.0259(7) Uani 1 1 d . .
H8 H 0.2669 -0.0567 0.4184 0.031 Uiso 1 1 calc R U
C9 C 0.2774(2) -0.1654(4) 0.33037(15) 0.0251(7) Uani 1 1 d . .
H9 H 0.2224 -0.1312 0.3041 0.030 Uiso 1 1 calc R U
C10 C 0.3506(2) -0.2696(4) 0.31271(15) 0.0240(7) Uani 1 1 d . .
H10 H 0.3519 -0.3165 0.2730 0.029 Uiso 1 1 calc R U
C11 C 0.66832(19) -0.2367(4) 0.43982(13) 0.0172(6) Uani 1 1 d . .
C12 C 0.6771(2) -0.4002(4) 0.41767(14) 0.0197(7) Uani 1 1 d . .
C13 C 0.6417(2) -0.5087(4) 0.46112(14) 0.0216(7) Uani 1 1 d . .
H13 H 0.6404 -0.6220 0.4583 0.026 Uiso 1 1 calc R U
C14 C 0.6089(2) -0.4138(4) 0.50946(14) 0.0212(7) Uani 1 1 d . .
H14 H 0.5815 -0.4546 0.5437 0.025 Uiso 1 1 calc R U
C15 C 0.62474(19) -0.2461(4) 0.49725(14) 0.0198(7) Uani 1 1 d . .
H15 H 0.6097 -0.1584 0.5219 0.024 Uiso 1 1 calc R U
C16 C 0.8810(2) -0.2582(5) 0.53163(16) 0.0359(9) Uani 1 1 d . .
H16 H 0.8978 -0.1554 0.5181 0.043 Uiso 1 1 calc R U
C17 C 0.8376(2) -0.2915(5) 0.58695(15) 0.0335(8) Uani 1 1 d . .
H17 H 0.8216 -0.2150 0.6161 0.040 Uiso 1 1 calc R U
C18 C 0.8229(2) -0.4627(4) 0.58969(16) 0.0336(8) Uani 1 1 d . .
H18 H 0.7952 -0.5184 0.6208 0.040 Uiso 1 1 calc R U
C19 C 0.8580(2) -0.5331(5) 0.53683(18) 0.0376(9) Uani 1 1 d . .
H19 H 0.8576 -0.6438 0.5271 0.045 Uiso 1 1 calc R U
C20 C 0.8941(2) -0.4061(5) 0.50093(18) 0.0393(9) Uani 1 1 d . .
H20 H 0.9214 -0.4190 0.4638 0.047 Uiso 1 1 calc R U
C21 C 0.7362(3) -0.6000(4) 0.35431(16) 0.0347(9) Uani 1 1 d . .
H21A H 0.7820 -0.6349 0.3895 0.052 Uiso 1 1 calc R U
H21B H 0.7641 -0.6119 0.3157 0.052 Uiso 1 1 calc R U
H21C H 0.6789 -0.6657 0.3521 0.052 Uiso 1 1 calc R U
C22 C 0.8383(2) 0.0007(4) 0.33144(14) 0.0224(7) Uani 1 1 d . .
H22 H 0.7998 0.1004 0.3232 0.027 Uiso 1 1 calc R U
C23 C 0.8345(2) -0.0977(4) 0.27108(16) 0.0309(8) Uani 1 1 d . .
H23A H 0.8552 -0.0296 0.2382 0.037 Uiso 1 1 calc R U
H23B H 0.7682 -0.1304 0.2573 0.037 Uiso 1 1 calc R U
C24 C 0.8979(2) -0.2488(4) 0.27948(16) 0.0344(8) Uani 1 1 d . .
H24A H 0.8967 -0.3038 0.2390 0.041 Uiso 1 1 calc R U
H24B H 0.8729 -0.3236 0.3087 0.041 Uiso 1 1 calc R U
C25 C 1.0015(2) -0.2023(5) 0.30518(17) 0.0390(9) Uani 1 1 d . .
H25A H 1.0402 -0.3005 0.3126 0.047 Uiso 1 1 calc R U
H25B H 1.0286 -0.1370 0.2739 0.047 Uiso 1 1 calc R U
C26 C 1.0061(2) -0.1068(5) 0.36645(17) 0.0370(9) Uani 1 1 d . .
H26A H 1.0723 -0.0733 0.3801 0.044 Uiso 1 1 calc R U
H26B H 0.9861 -0.1766 0.3991 0.044 Uiso 1 1 calc R U
C27 C 0.9409(2) 0.0448(4) 0.35854(17) 0.0285(8) Uani 1 1 d . .
H27A H 0.9409 0.0971 0.3994 0.034 Uiso 1 1 calc R U
H27B H 0.9666 0.1220 0.3306 0.034 Uiso 1 1 calc R U
O1 O 0.63139(14) -0.0373(2) 0.33810(9) 0.0189(5) Uani 1 1 d . .
O2 O 0.79785(14) -0.1003(2) 0.37874(10) 0.0206(5) Uani 1 1 d . .
O3 O 0.70128(14) 0.0882(2) 0.44524(9) 0.0216(5) Uani 1 1 d . .
O4 O 0.71188(16) -0.4325(2) 0.36260(9) 0.0251(5) Uani 1 1 d . .
P1 P 0.70145(5) -0.05525(9) 0.40447(4) 0.01713(19) Uani 1 1 d . .
Fe1 Fe 0.75154(3) -0.37055(5) 0.50724(2) 0.01787(14) Uani 1 1 d . .
Fe2 Fe 0.40769(3) -0.04800(5) 0.34189(2) 0.01911(14) Uani 1 1 d . .

loop_
_atom_site_aniso_label
_atom_site_aniso_U_11
_atom_site_aniso_U_22
_atom_site_aniso_U_33
_atom_site_aniso_U_23
_atom_site_aniso_U_13
_atom_site_aniso_U_12
C1 0.0156(14) 0.0154(16) 0.0251(16) 0.0038(13) 0.0043(13) 0.0006(13)
C2 0.0190(15) 0.0179(16) 0.0243(16) -0.0013(14) 0.0046(13) -0.0033(14)
C3 0.0219(16) 0.0191(17) 0.0337(18) 0.0011(15) 0.0054(14) 0.0039(14)
C4 0.0239(16) 0.0214(17) 0.0273(17) 0.0061(14) -0.0004(14) 0.0017(15)
C5 0.0201(15) 0.0208(17) 0.0206(15) 0.0033(14) 0.0041(13) -0.0001(14)
C6 0.0187(15) 0.0194(17) 0.0374(18) 0.0081(15) 0.0067(14) -0.0005(14)
C7 0.0268(17) 0.0252(18) 0.0232(16) 0.0055(14) 0.0042(13) -0.0067(15)
C8 0.0228(16) 0.0253(18) 0.0314(17) 0.0001(15) 0.0098(14) -0.0019(15)
C9 0.0175(15) 0.0290(19) 0.0290(17) 0.0025(15) 0.0035(13) -0.0021(14)
C10 0.0217(16) 0.0220(17) 0.0287(16) -0.0019(14) 0.0050(13) -0.0069(14)
C11 0.0137(14) 0.0160(16) 0.0213(15) 0.0013(13) 0.0002(11) 0.0001(13)
C12 0.0199(15) 0.0146(15) 0.0236(16) 0.0018(13) -0.0012(13) 0.0002(13)
C13 0.0222(16) 0.0169(16) 0.0246(16) 0.0015(14) -0.0008(13) -0.0033(14)
C14 0.0144(14) 0.0255(17) 0.0237(16) 0.0047(14) 0.0023(13) -0.0025(14)
C15 0.0150(14) 0.0177(16) 0.0275(16) 0.0002(14) 0.0057(12) 0.0018(13)
C16 0.0199(16) 0.044(2) 0.041(2) 0.0128(19) -0.0058(15) -0.0109(17)
C17 0.0259(17) 0.042(2) 0.0282(17) 0.0021(17) -0.0118(14) -0.0092(17)
C18 0.0264(17) 0.042(2) 0.0284(18) 0.0109(17) -0.0084(15) 0.0024(17)
C19 0.0294(19) 0.036(2) 0.045(2) 0.0114(18) -0.0033(17) 0.0174(17)
C20 0.0172(17) 0.061(3) 0.040(2) 0.013(2) 0.0032(15) 0.0102(18)
C21 0.061(2) 0.0180(17) 0.0281(18) -0.0025(15) 0.0163(18) 0.0049(18)
C22 0.0177(15) 0.0195(16) 0.0304(17) 0.0044(14) 0.0045(13) -0.0035(14)
C23 0.0243(17) 0.040(2) 0.0298(18) 0.0027(16) 0.0071(15) -0.0042(16)
C24 0.0307(18) 0.036(2) 0.0385(19) -0.0079(17) 0.0122(15) -0.0008(17)
C25 0.0260(18) 0.041(2) 0.052(2) -0.0037(19) 0.0119(16) 0.0080(17)
C26 0.0156(16) 0.048(2) 0.047(2) 0.0019(19) 0.0033(15) -0.0004(17)
C27 0.0206(16) 0.0275(19) 0.0378(19) -0.0040(16) 0.0058(15) -0.0053(15)
O1 0.0168(10) 0.0191(11) 0.0210(11) 0.0017(9) 0.0037(9) 0.0037(9)
O2 0.0177(10) 0.0173(11) 0.0276(11) 0.0026(9) 0.0058(9) 0.0008(9)
O3 0.0243(11) 0.0156(11) 0.0249(11) -0.0010(9) 0.0035(9) -0.0008(9)
O4 0.0447(13) 0.0134(11) 0.0184(11) -0.0008(9) 0.0091(10) 0.0011(10)
P1 0.0160(4) 0.0136(4) 0.0220(4) 0.0016(3) 0.0035(3) 0.0007(3)
Fe1 0.0146(2) 0.0179(3) 0.0206(2) 0.00240(19) 0.00064(17) 0.00083(19)
Fe2 0.0155(2) 0.0203(3) 0.0215(2) 0.00165(19) 0.00249(18) 0.00034(19)

loop_
_atom_type_symbol
_atom_type_description
_atom_type_scat_dispersion_real
_atom_type_scat_dispersion_imag
_atom_type_scat_source
C C 0.0033 0.0016 'International Tables Vol C Tables 4.2.6.8 and 6.1.1.4'
O O 0.0106 0.0060 'International Tables Vol C Tables 4.2.6.8 and 6.1.1.4'
P P 0.1023 0.0942 'International Tables Vol C Tables 4.2.6.8 and 6.1.1.4'
Fe Fe 0.3463 0.8444 'International Tables Vol C Tables 4.2.6.8 and 6.1.1.4'
H H 0.0000 0.0000 'International Tables Vol C Tables 4.2.6.8 and 6.1.1.4'

loop_
_geom_angle_atom_site_label_1
_geom_angle_atom_site_label_2
_geom_angle_atom_site_label_3
_geom_angle
O1 C1 C2 129.4(3)
O1 C1 C5 120.8(3)
C2 C1 C5 109.6(2)
O1 C1 Fe2 130.74(19)
C2 C1 Fe2 69.96(16)
C5 C1 Fe2 69.46(16)
C1 C2 C3 107.2(3)
C1 C2 Fe2 69.74(17)
C3 C2 Fe2 69.33(17)
C1 C2 H2 126.4
C3 C2 H2 126.4
Fe2 C2 H2 126.1
C4 C3 C2 107.8(3)
C4 C3 Fe2 69.70(18)
C2 C3 Fe2 69.85(17)
C4 C3 H3 126.1
C2 C3 H3 126.1
Fe2 C3 H3 125.9
C5 C4 C3 108.4(3)
C5 C4 Fe2 69.39(17)
C3 C4 Fe2 69.55(18)
C5 C4 H4 125.8
C3 C4 H4 125.8
Fe2 C4 H4 126.8
C1 C5 C4 107.0(3)
C1 C5 Fe2 70.04(17)
C4 C5 Fe2 69.82(17)
C1 C5 H5 126.5
C4 C5 H5 126.5
Fe2 C5 H5 125.2
C7 C6 C10 108.0(3)
C7 C6 Fe2 69.81(18)
C10 C6 Fe2 69.68(18)
C7 C6 H6 126.0
C10 C6 H6 126.0
Fe2 C6 H6 126.1
C8 C7 C6 108.4(3)
C8 C7 Fe2 70.39(17)
C6 C7 Fe2 69.82(17)
C8 C7 H7 125.8
C6 C7 H7 125.8
Fe2 C7 H7 125.6
C7 C8 C9 108.1(3)
C7 C8 Fe2 69.51(17)
C9 C8 Fe2 69.32(17)
C7 C8 H8 126.0
C9 C8 H8 126.0
Fe2 C8 H8 126.8
C8 C9 C10 108.1(3)
C8 C9 Fe2 70.43(17)
C10 C9 Fe2 69.73(17)
C8 C9 H9 126.0
C10 C9 H9 126.0
Fe2 C9 H9 125.5
C6 C10 C9 107.5(3)
C6 C10 Fe2 69.75(18)
C9 C10 Fe2 69.57(18)
C6 C10 H10 126.3
C9 C10 H10 126.3
Fe2 C10 H10 126.0
C12 C11 C15 107.1(3)
C12 C11 P1 127.7(2)
C15 C11 P1 125.1(2)
C12 C11 Fe1 70.26(16)
C15 C11 Fe1 68.91(16)
P1 C11 Fe1 126.75(15)
O4 C12 C13 129.7(3)
O4 C12 C11 121.7(3)
C13 C12 C11 108.6(3)
O4 C12 Fe1 129.0(2)
C13 C12 Fe1 69.33(17)
C11 C12 Fe1 68.86(16)
C14 C13 C12 107.8(3)
C14 C13 Fe1 69.08(17)
C12 C13 Fe1 70.22(17)
C14 C13 H13 126.1
C12 C13 H13 126.1
Fe1 C13 H13 126.2
C13 C14 C15 108.9(3)
C13 C14 Fe1 70.32(17)
C15 C14 Fe1 69.49(16)
C13 C14 H14 125.5
C15 C14 H14 125.5
Fe1 C14 H14 126.2
C14 C15 C11 107.5(3)
C14 C15 Fe1 69.52(16)
C11 C15 Fe1 69.65(16)
C14 C15 H15 126.2
C11 C15 H15 126.2
Fe1 C15 H15 126.2
C20 C16 C17 108.5(3)
C20 C16 Fe1 69.93(19)
C17 C16 Fe1 70.11(18)
C20 C16 H16 125.8
C17 C16 H16 125.8
Fe1 C16 H16 125.8
C18 C17 C16 107.7(3)
C18 C17 Fe1 69.51(19)
C16 C17 Fe1 69.07(18)
C18 C17 H17 126.2
C16 C17 H17 126.2
Fe1 C17 H17 126.8
C19 C18 C17 107.7(3)
C19 C18 Fe1 69.35(19)
C17 C18 Fe1 69.86(18)
C19 C18 H18 126.2
C17 C18 H18 126.2
Fe1 C18 H18 126.2
C18 C19 C20 108.4(3)
C18 C19 Fe1 70.14(19)
C20 C19 Fe1 69.63(19)
C18 C19 H19 125.8
C20 C19 H19 125.8
Fe1 C19 H19 126.0
C16 C20 C19 107.7(3)
C16 C20 Fe1 69.77(19)
C19 C20 Fe1 69.39(18)
C16 C20 H20 126.2
C19 C20 H20 126.2
Fe1 C20 H20 126.2
O4 C21 H21A 109.5
O4 C21 H21B 109.5
H21A C21 H21B 109.5
O4 C21 H21C 109.5
H21A C21 H21C 109.5
H21B C21 H21C 109.5
O2 C22 C23 108.0(2)
O2 C22 C27 107.7(2)
C23 C22 C27 111.9(3)
O2 C22 H22 109.7
C23 C22 H22 109.7
C27 C22 H22 109.7
C22 C23 C24 112.5(3)
C22 C23 H23A 109.1
C24 C23 H23A 109.1
C22 C23 H23B 109.1
C24 C23 H23B 109.1
H23A C23 H23B 107.8
C23 C24 C25 110.4(3)
C23 C24 H24A 109.6
C25 C24 H24A 109.6
C23 C24 H24B 109.6
C25 C24 H24B 109.6
H24A C24 H24B 108.1
C26 C25 C24 111.4(3)
C26 C25 H25A 109.3
C24 C25 H25A 109.3
C26 C25 H25B 109.3
C24 C25 H25B 109.3
H25A C25 H25B 108.0
C25 C26 C27 111.6(3)
C25 C26 H26A 109.3
C27 C26 H26A 109.3
C25 C26 H26B 109.3
C27 C26 H26B 109.3
H26A C26 H26B 108.0
C22 C27 C26 111.4(3)
C22 C27 H27A 109.3
C26 C27 H27A 109.3
C22 C27 H27B 109.3
C26 C27 H27B 109.3
H27A C27 H27B 108.0
C1 O1 P1 125.20(18)
C22 O2 P1 122.32(18)
C12 O4 C21 114.4(2)
O3 P1 O2 117.92(12)
O3 P1 O1 113.39(11)
O2 P1 O1 99.42(11)
O3 P1 C11 113.87(13)
O2 P1 C11 103.87(12)
O1 P1 C11 106.79(12)
C15 Fe1 C14 40.99(12)
C15 Fe1 C19 162.43(14)
C14 Fe1 C19 123.88(14)
C15 Fe1 C16 122.17(15)
C14 Fe1 C16 156.16(14)
C19 Fe1 C16 68.26(16)
C15 Fe1 C20 155.91(14)
C14 Fe1 C20 161.55(16)
C19 Fe1 C20 40.98(14)
C16 Fe1 C20 40.30(15)
C15 Fe1 C11 41.44(11)
C14 Fe1 C11 69.09(12)
C19 Fe1 C11 153.36(14)
C16 Fe1 C11 109.77(13)
C20 Fe1 C11 119.99(13)
C15 Fe1 C18 126.37(13)
C14 Fe1 C18 106.35(13)
C19 Fe1 C18 40.51(14)
C16 Fe1 C18 68.55(14)
C20 Fe1 C18 68.64(14)
C11 Fe1 C18 165.62(13)
C15 Fe1 C17 109.49(14)
C14 Fe1 C17 120.22(13)
C19 Fe1 C17 68.14(15)
C16 Fe1 C17 40.82(13)
C20 Fe1 C17 68.31(15)
C11 Fe1 C17 128.87(14)
C18 Fe1 C17 40.63(14)
C15 Fe1 C13 68.97(12)
C14 Fe1 C13 40.61(12)
C19 Fe1 C13 104.80(15)
C16 Fe1 C13 162.90(14)
C20 Fe1 C13 124.44(15)
C11 Fe1 C13 69.00(12)
C18 Fe1 C13 117.03(14)
C17 Fe1 C13 152.88(13)
C15 Fe1 C12 68.81(12)
C14 Fe1 C12 68.12(12)
C19 Fe1 C12 117.79(14)
C16 Fe1 C12 127.59(13)
C20 Fe1 C12 107.31(14)
C11 Fe1 C12 40.88(11)
C18 Fe1 C12 151.50(14)
C17 Fe1 C12 166.21(13)
C13 Fe1 C12 40.45(12)
C5 Fe2 C9 126.38(12)
C5 Fe2 C10 106.25(12)
C9 Fe2 C10 40.70(12)
C5 Fe2 C3 68.86(12)
C9 Fe2 C3 119.38(12)
C10 Fe2 C3 152.71(12)
C5 Fe2 C7 152.51(12)
C9 Fe2 C7 67.81(12)
C10 Fe2 C7 68.05(12)
C3 Fe2 C7 128.58(13)
C5 Fe2 C6 117.74(12)
C9 Fe2 C6 68.11(12)
C10 Fe2 C6 40.57(12)
C3 Fe2 C6 165.81(13)
C7 Fe2 C6 40.37(12)
C5 Fe2 C4 40.79(12)
C9 Fe2 C4 107.86(13)
C10 Fe2 C4 118.02(13)
C3 Fe2 C4 40.75(12)
C7 Fe2 C4 166.02(13)
C6 Fe2 C4 151.96(13)
C5 Fe2 C1 40.50(12)
C9 Fe2 C1 164.25(12)
C10 Fe2 C1 126.63(12)
C3 Fe2 C1 67.95(11)
C7 Fe2 C1 120.02(12)
C6 Fe2 C1 108.17(12)
C4 Fe2 C1 67.77(12)
C5 Fe2 C2 68.74(12)
C9 Fe2 C2 153.92(12)
C10 Fe2 C2 164.46(12)
C3 Fe2 C2 40.82(11)
C7 Fe2 C2 109.18(12)
C6 Fe2 C2 127.51(12)
C4 Fe2 C2 68.47(12)
C1 Fe2 C2 40.31(11)
C5 Fe2 C8 164.80(12)
C9 Fe2 C8 40.25(12)
C10 Fe2 C8 67.96(12)
C3 Fe2 C8 109.42(13)
C7 Fe2 C8 40.10(12)
C6 Fe2 C8 67.70(12)
C4 Fe2 C8 128.19(13)
C1 Fe2 C8 154.10(12)
C2 Fe2 C8 120.52(12)

loop_
_geom_bond_atom_site_label_1
_geom_bond_atom_site_label_2
_geom_bond_distance
C1 O1 1.388(3)
C1 C2 1.413(4)
C1 C5 1.416(4)
C1 Fe2 2.050(3)
C2 C3 1.429(4)
C2 Fe2 2.053(3)
C2 H2 0.9300
C3 C4 1.425(4)
C3 Fe2 2.046(3)
C3 H3 0.9300
C4 C5 1.425(4)
C4 Fe2 2.048(3)
C4 H4 0.9300
C5 Fe2 2.042(3)
C5 H5 0.9300
C6 C7 1.412(4)
C6 C10 1.418(4)
C6 Fe2 2.046(3)
C6 H6 0.9300
C7 C8 1.407(4)
C7 Fe2 2.046(3)
C7 H7 0.9300
C8 C9 1.411(4)
C8 Fe2 2.057(3)
C8 H8 0.9300
C9 C10 1.422(4)
C9 Fe2 2.043(3)
C9 H9 0.9300
C10 Fe2 2.045(3)
C10 H10 0.9300
C11 C12 1.431(4)
C11 C15 1.440(4)
C11 P1 1.756(3)
C11 Fe1 2.039(3)
C12 O4 1.354(4)
C12 C13 1.419(4)
C12 Fe1 2.058(3)
C13 C14 1.414(4)
C13 Fe1 2.046(3)
C13 H13 0.9300
C14 C15 1.421(4)
C14 Fe1 2.030(3)
C14 H14 0.9300
C15 Fe1 2.029(3)
C15 H15 0.9300
C16 C20 1.401(5)
C16 C17 1.422(5)
C16 Fe1 2.032(3)
C16 H16 0.9300
C17 C18 1.419(5)
C17 Fe1 2.046(3)
C17 H17 0.9300
C18 C19 1.410(5)
C18 Fe1 2.041(3)
C18 H18 0.9300
C19 C20 1.423(5)
C19 Fe1 2.031(3)
C19 H19 0.9300
C20 Fe1 2.034(3)
C20 H20 0.9300
C21 O4 1.430(4)
C21 H21A 0.9600
C21 H21B 0.9600
C21 H21C 0.9600
C22 O2 1.474(3)
C22 C23 1.511(4)
C22 C27 1.514(4)
C22 H22 0.9800
C23 C24 1.519(5)
C23 H23A 0.9700
C23 H23B 0.9700
C24 C25 1.524(4)
C24 H24A 0.9700
C24 H24B 0.9700
C25 C26 1.514(5)
C25 H25A 0.9700
C25 H25B 0.9700
C26 C27 1.536(5)
C26 H26A 0.9700
C26 H26B 0.9700
C27 H27A 0.9700
C27 H27B 0.9700
O1 P1 1.612(2)
O2 P1 1.565(2)
O3 P1 1.461(2)

loop_
_geom_torsion_atom_site_label_1
_geom_torsion_atom_site_label_2
_geom_torsion_atom_site_label_3
_geom_torsion_atom_site_label_4
_geom_torsion
O1 C1 C2 C3 173.7(3)
C5 C1 C2 C3 -1.2(3)
Fe2 C1 C2 C3 -59.4(2)
O1 C1 C2 Fe2 -126.8(3)
C5 C1 C2 Fe2 58.3(2)
C1 C2 C3 C4 0.1(3)
Fe2 C2 C3 C4 -59.6(2)
C1 C2 C3 Fe2 59.7(2)
C2 C3 C4 C5 1.0(3)
Fe2 C3 C4 C5 -58.7(2)
C2 C3 C4 Fe2 59.7(2)
O1 C1 C5 C4 -173.7(2)
C2 C1 C5 C4 1.8(3)
Fe2 C1 C5 C4 60.3(2)
O1 C1 C5 Fe2 126.0(3)
C2 C1 C5 Fe2 -58.6(2)
C3 C4 C5 C1 -1.7(3)
Fe2 C4 C5 C1 -60.5(2)
C3 C4 C5 Fe2 58.8(2)
C10 C6 C7 C8 0.6(3)
Fe2 C6 C7 C8 60.1(2)
C10 C6 C7 Fe2 -59.4(2)
C6 C7 C8 C9 -1.0(3)
Fe2 C7 C8 C9 58.8(2)
C6 C7 C8 Fe2 -59.7(2)
C7 C8 C9 C10 0.9(3)
Fe2 C8 C9 C10 59.8(2)
C7 C8 C9 Fe2 -58.9(2)
C7 C6 C10 C9 -0.1(3)
Fe2 C6 C10 C9 -59.6(2)
C7 C6 C10 Fe2 59.5(2)
C8 C9 C10 C6 -0.5(3)
Fe2 C9 C10 C6 59.7(2)
C8 C9 C10 Fe2 -60.2(2)
C15 C11 C12 O4 177.1(2)
P1 C11 C12 O4 -1.9(4)
Fe1 C11 C12 O4 -123.7(3)
C15 C11 C12 C13 -1.2(3)
P1 C11 C12 C13 179.8(2)
Fe1 C11 C12 C13 58.1(2)
C15 C11 C12 Fe1 -59.29(19)
P1 C11 C12 Fe1 121.7(2)
O4 C12 C13 C14 -176.8(3)
C11 C12 C13 C14 1.3(3)
Fe1 C12 C13 C14 59.1(2)
O4 C12 C13 Fe1 124.1(3)
C11 C12 C13 Fe1 -57.8(2)
C12 C13 C14 C15 -0.9(3)
Fe1 C13 C14 C15 58.9(2)
C12 C13 C14 Fe1 -59.8(2)
C13 C14 C15 C11 0.1(3)
Fe1 C14 C15 C11 59.52(19)
C13 C14 C15 Fe1 -59.4(2)
C12 C11 C15 C14 0.7(3)
P1 C11 C15 C14 179.7(2)
Fe1 C11 C15 C14 -59.44(19)
C12 C11 C15 Fe1 60.15(19)
P1 C11 C15 Fe1 -120.9(2)
C20 C16 C17 C18 -0.6(4)
Fe1 C16 C17 C18 59.0(2)
C20 C16 C17 Fe1 -59.6(2)
C16 C17 C18 C19 0.6(3)
Fe1 C17 C18 C19 59.3(2)
C16 C17 C18 Fe1 -58.7(2)
C17 C18 C19 C20 -0.3(4)
Fe1 C18 C19 C20 59.3(2)
C17 C18 C19 Fe1 -59.6(2)
C17 C16 C20 C19 0.5(4)
Fe1 C16 C20 C19 -59.3(2)
C17 C16 C20 Fe1 59.7(2)
C18 C19 C20 C16 -0.1(4)
Fe1 C19 C20 C16 59.5(2)
C18 C19 C20 Fe1 -59.6(2)
O2 C22 C23 C24 -64.1(3)
C27 C22 C23 C24 54.3(4)
C22 C23 C24 C25 -55.3(4)
C23 C24 C25 C26 55.8(4)
C24 C25 C26 C27 -55.4(4)
O2 C22 C27 C26 65.8(3)
C23 C22 C27 C26 -52.7(4)
C25 C26 C27 C22 53.7(4)
C2 C1 O1 P1 12.4(4)
C5 C1 O1 P1 -173.2(2)
Fe2 C1 O1 P1 -84.6(3)
C23 C22 O2 P1 -113.9(2)
C27 C22 O2 P1 125.1(2)
C13 C12 O4 C21 -15.4(4)
C11 C12 O4 C21 166.7(3)
Fe1 C12 O4 C21 79.3(3)
C22 O2 P1 O3 -69.2(2)
C22 O2 P1 O1 53.7(2)
C22 O2 P1 C11 163.7(2)
C1 O1 P1 O3 -37.7(2)
C1 O1 P1 O2 -163.8(2)
C1 O1 P1 C11 88.5(2)
C12 C11 P1 O3 -168.3(2)
C15 C11 P1 O3 12.9(3)
Fe1 C11 P1 O3 -75.7(2)
C12 C11 P1 O2 -38.7(3)
C15 C11 P1 O2 142.5(2)
Fe1 C11 P1 O2 53.8(2)
C12 C11 P1 O1 65.8(3)
C15 C11 P1 O1 -113.0(2)
Fe1 C11 P1 O1 158.33(16)
